data_7238312
loop_
_publ_author_name
'Zhang, Ya-Nan'
'Wang, Yao-Yu'
'Hou, Lei'
'Liu, Ping'
'Liu, Jian-Qiang'
'Shi, Qi-Zhen'

_publ_section_title
;
 A series of metal--organic coordination polymers assembled with disulfide
 ligand involving in situ cleavage of S--S under co-ligand intervention
;
_journal_issue 11
_journal_name_full CrystEngComm
_journal_page_first 3840
_journal_paper_doi 10.1039/c005228k
_journal_volume 12
_journal_year 2010
_chemical_formula_moiety 'C24 H20.40 Cd N4 O6.20 S2'
_chemical_formula_sum 'C24 H20.4 Cd N4 O6.2 S2'
_chemical_formula_weight 640.56
_space_group_IT_number 15
_space_group_name_Hall '-C 2yc'
_space_group_name_H-M_alt 'C 1 2/c 1'
_symmetry_cell_setting monoclinic
_symmetry_space_group_name_H-M 'C 1 2/c 1'
_atom_sites_solution_hydrogens geom
_atom_sites_solution_primary direct
_atom_sites_solution_secondary difmap
_audit_creation_method SHELXL-97
_cell_angle_alpha 90.00
_cell_angle_beta 114.511(8)
_cell_angle_gamma 90.00
_cell_formula_units_Z 8
_cell_length_a 16.202(7)
_cell_length_b 22.691(10)
_cell_length_c 16.772(10)
_cell_measurement_reflns_used 1625
_cell_measurement_temperature 293(2)
_cell_measurement_theta_max 20.190
_cell_measurement_theta_min 2.237
_cell_volume 5610(5)
_computing_cell_refinement APEX2
_computing_data_collection 'APEX2 (Bruker, 2005)'
_computing_data_reduction APEX2
_computing_molecular_graphics APEX2
_computing_publication_material APEX2
_computing_structure_refinement 'SHELXL-97 (Sheldrick, 1997)'
_computing_structure_solution 'SHELXS-97 (Sheldrick, 1990)'
_diffrn_ambient_temperature 293(2)
_diffrn_measured_fraction_theta_full 0.986
_diffrn_measured_fraction_theta_max 0.986
_diffrn_measurement_device_type 'Bruker APEX SMART II'
_diffrn_measurement_method \w
_diffrn_radiation_monochromator graphite
_diffrn_radiation_source 'fine-focus sealed tube'
_diffrn_radiation_type MoK\a
_diffrn_radiation_wavelength 0.71073
_diffrn_reflns_av_R_equivalents 0.0939
_diffrn_reflns_av_sigmaI/netI 0.1445
_diffrn_reflns_limit_h_max 15
_diffrn_reflns_limit_h_min -19
_diffrn_reflns_limit_k_max 26
_diffrn_reflns_limit_k_min -27
_diffrn_reflns_limit_l_max 20
_diffrn_reflns_limit_l_min -19
_diffrn_reflns_number 14142
_diffrn_reflns_theta_full 25.78
_diffrn_reflns_theta_max 25.78
_diffrn_reflns_theta_min 1.72
_diffrn_standards_decay_% 0
_diffrn_standards_interval_time 0
_diffrn_standards_number 0
_exptl_absorpt_coefficient_mu 0.971
_exptl_absorpt_correction_T_max 0.9351
_exptl_absorpt_correction_T_min 0.8680
_exptl_absorpt_correction_type multi-scan
_exptl_absorpt_process_details 'SADABS (Bruker, 1997)'
_exptl_crystal_colour colourless
_exptl_crystal_density_diffrn 1.517
_exptl_crystal_density_method 'not measured'
_exptl_crystal_description block
_exptl_crystal_F_000 2576
_exptl_crystal_size_max 0.15
_exptl_crystal_size_mid 0.10
_exptl_crystal_size_min 0.07
_refine_diff_density_max 0.818
_refine_diff_density_min -1.108
_refine_diff_density_rms 0.128
_refine_ls_extinction_method none
_refine_ls_goodness_of_fit_ref 0.889
_refine_ls_hydrogen_treatment constr
_refine_ls_matrix_type full
_refine_ls_number_parameters 320
_refine_ls_number_reflns 5317
_refine_ls_number_restraints 6
_refine_ls_restrained_S_all 0.890
_refine_ls_R_factor_all 0.1127
_refine_ls_R_factor_gt 0.0571
_refine_ls_shift/su_max 0.001
_refine_ls_shift/su_mean 0.000
_refine_ls_structure_factor_coef Fsqd
_refine_ls_weighting_details 'calc w=1/[\s^2^(Fo^2^)+(0.0884P)^2^+0.0000P] where P=(Fo^2^+2Fc^2^)/3'
_refine_ls_weighting_scheme calc
_refine_ls_wR_factor_gt 0.1478
_refine_ls_wR_factor_ref 0.1717
_reflns_number_gt 2538
_reflns_number_total 5317
_reflns_threshold_expression >2sigma(I)
_cod_data_source_file c005228k.txt
_cod_data_source_block 81
_cod_original_cell_volume 5611(5)
_cod_original_sg_symbol_H-M C2/c
_cod_original_formula_sum 'C24 H20.40 Cd N4 O6.20 S2'
_cod_database_code 7238312

loop_
_symmetry_equiv_pos_as_xyz
'x, y, z'
'-x, y, -z+1/2'
'x+1/2, y+1/2, z'
'-x+1/2, y+1/2, -z+1/2'
'-x, -y, -z'
'x, -y, z-1/2'
'-x+1/2, -y+1/2, -z'
'x+1/2, -y+1/2, z-1/2'

loop_
_atom_site_label
_atom_site_type_symbol
_atom_site_fract_x
_atom_site_fract_y
_atom_site_fract_z
_atom_site_U_iso_or_equiv
_atom_site_adp_type
_atom_site_occupancy
_atom_site_symmetry_multiplicity
_atom_site_calc_flag
_atom_site_refinement_flags
_atom_site_disorder_assembly
_atom_site_disorder_group
Cd1 Cd 0.77929(3) 0.76515(2) 0.62372(4) 0.0429(2) Uani 1 1 d . . .
S2 S 0.67786(14) 0.97633(11) 1.07891(15) 0.0670(7) Uani 1 1 d . . .
S1 S 0.64445(16) 1.00623(9) 0.95691(16) 0.0673(7) Uani 1 1 d . B .
O1 O 0.7081(4) 0.8313(3) 0.6716(4) 0.0724(19) Uani 1 1 d . B .
O2 O 0.8114(4) 0.7904(3) 0.7919(4) 0.0744(18) Uani 1 1 d . B .
O3 O 0.4011(3) 0.7976(2) 1.1586(4) 0.0537(14) Uani 1 1 d . . .
O4 O 0.3299(3) 0.7918(2) 1.0161(3) 0.0533(14) Uani 1 1 d . . .
N1 N 0.3727(4) 0.3424(3) 0.6189(4) 0.0549(18) Uani 1 1 d . . .
N2 N 0.6895(4) 0.6876(3) 0.6259(4) 0.0546(17) Uani 1 1 d D . .
N5 N 0.7355(6) 0.9086(4) 0.9462(6) 0.096(3) Uani 1 1 d . B .
N6 N 0.5226(5) 0.9102(3) 0.9946(5) 0.074(2) Uani 1 1 d . . .
C23 C 0.5980(4) 0.9072(4) 1.1482(5) 0.053(2) Uani 1 1 d . . .
H23A H 0.6459 0.9193 1.1995 0.063 Uiso 1 1 calc R . .
C1 C 0.7489(6) 0.8272(4) 0.7503(7) 0.062(3) Uani 1 1 d . . .
C2 C 0.3927(5) 0.8108(3) 1.0823(6) 0.0426(19) Uani 1 1 d . . .
C11 C 0.7271(5) 0.8713(4) 0.8100(6) 0.056(2) Uani 1 1 d . B .
C12 C 0.6747(7) 0.9202(5) 0.7729(7) 0.093(3) Uani 1 1 d . . .
H12A H 0.6534 0.9266 0.7129 0.111 Uiso 1 1 calc R B .
C13 C 0.6540(7) 0.9590(4) 0.8232(7) 0.075(3) Uani 1 1 d . B .
H13A H 0.6184 0.9915 0.7965 0.090 Uiso 1 1 calc R . .
C14 C 0.6805(6) 0.9529(4) 0.9025(6) 0.053(2) Uani 1 1 d . . .
C16 C 0.7585(6) 0.8687(5) 0.8982(7) 0.080(3) Uani 1 1 d . . .
H16A H 0.7977 0.8382 0.9276 0.096 Uiso 1 1 calc R B .
C21 C 0.4633(4) 0.8511(3) 1.0769(5) 0.0456(19) Uani 1 1 d . . .
C22 C 0.4578(5) 0.8717(3) 0.9994(6) 0.053(2) Uani 1 1 d . . .
H22A H 0.4097 0.8599 0.9480 0.064 Uiso 1 1 calc R . .
C24 C 0.5901(4) 0.9269(3) 1.0710(5) 0.048(2) Uani 1 1 d . . .
C26 C 0.5364(5) 0.8697(4) 1.1511(6) 0.069(3) Uani 1 1 d . . .
H26A H 0.5427 0.8554 1.2053 0.083 Uiso 1 1 calc R . .
C31 C 0.3385(5) 0.3957(4) 0.6007(7) 0.082(3) Uani 1 1 d . . .
H31A H 0.2766 0.4004 0.5848 0.099 Uiso 1 1 calc R . .
C32 C 0.3894(5) 0.4451(4) 0.6038(7) 0.083(3) Uani 1 1 d . A .
H32A H 0.3625 0.4821 0.5919 0.099 Uiso 1 1 calc R . .
C33 C 0.4793(5) 0.4387(4) 0.6246(6) 0.070(3) Uani 1 1 d . . .
C34 C 0.5135(5) 0.3828(4) 0.6422(7) 0.079(3) Uani 1 1 d . A .
H34A H 0.5749 0.3765 0.6570 0.095 Uiso 1 1 calc R . .
C35 C 0.4596(5) 0.3367(4) 0.6382(6) 0.075(3) Uani 1 1 d . . .
H35A H 0.4850 0.2992 0.6497 0.090 Uiso 1 1 calc R A .
C36 C 0.5435(11) 0.4918(7) 0.6469(11) 0.072(5) Uiso 0.63 1 d PD A 1
H36A H 0.6003 0.4905 0.6937 0.087 Uiso 0.63 1 calc PR A 1
C36A C 0.5339(15) 0.4869(8) 0.6100(17) 0.054(7) Uiso 0.37 1 d PD A 2
H36B H 0.5755 0.4793 0.5862 0.065 Uiso 0.37 1 calc PR A 2
C41 C 0.7196(10) 0.6310(8) 0.6269(7) 0.041(4) Uiso 0.47 1 d PD B 1
H41A H 0.7774 0.6242 0.6299 0.049 Uiso 0.47 1 calc PR B 1
C42 C 0.6632(10) 0.5832(9) 0.6234(8) 0.054(5) Uiso 0.47 1 d PD B 1
H42A H 0.6839 0.5449 0.6242 0.065 Uiso 0.47 1 calc PR B 1
C43 C 0.5773(5) 0.5926(4) 0.6189(6) 0.087(3) Uani 1 1 d D . .
C44 C 0.5504(12) 0.6494(9) 0.6181(8) 0.061(6) Uiso 0.47 1 d PD B 1
H44A H 0.4926 0.6570 0.6148 0.073 Uiso 0.47 1 calc PR B 1
C45 C 0.6076(14) 0.6973(12) 0.6221(8) 0.078(7) Uiso 0.47 1 d PD B 1
H45A H 0.5876 0.7357 0.6220 0.093 Uiso 0.47 1 calc PR B 1
C44A C 0.5368(10) 0.6451(7) 0.5750(10) 0.046(4) Uiso 0.53 1 d P B 2
H44B H 0.4744 0.6483 0.5426 0.055 Uiso 0.53 1 calc PR B 2
C41A C 0.7241(9) 0.6380(7) 0.6662(10) 0.044(4) Uiso 0.53 1 d P B 2
H41B H 0.7868 0.6356 0.6965 0.052 Uiso 0.53 1 calc PR B 2
C45A C 0.5959(10) 0.6924(8) 0.5829(11) 0.049(4) Uiso 0.53 1 d P B 2
H45B H 0.5711 0.7285 0.5582 0.059 Uiso 0.53 1 calc PR B 2
C42A C 0.6725(10) 0.5885(8) 0.6665(11) 0.056(4) Uiso 0.53 1 d P B 2
H42B H 0.6997 0.5543 0.6967 0.068 Uiso 0.53 1 calc PR B 2
C46 C 0.5147(13) 0.5416(8) 0.5958(13) 0.099(7) Uiso 0.63 1 d PD A 1
H46A H 0.4581 0.5432 0.5487 0.118 Uiso 0.63 1 calc PR A 1
C46A C 0.5206(12) 0.5430(8) 0.6330(14) 0.033(5) Uiso 0.37 1 d PD A 2
H46B H 0.4787 0.5506 0.6564 0.040 Uiso 0.37 1 calc PR A 2
O11 O 0.7928(12) 0.7066(9) 0.9051(13) 0.250(8) Uiso 0.70 1 d P . .
H11A H 0.8006 0.6703 0.8975 0.300 Uiso 0.70 1 d PR . .
H11B H 0.7980 0.7327 0.8711 0.300 Uiso 0.70 1 d PR . .
O12 O 0.8746(12) 0.7546(7) 1.0826(14) 0.365(10) Uiso 1 1 d . . .
H12D H 0.8530 0.7415 1.0339 0.438 Uiso 1 1 d R . .
H12C H 0.8269 0.7663 1.0872 0.438 Uiso 1 1 d R . .
O13 O 0.5000 0.7739(13) 0.7500 0.46(2) Uiso 1 2 d S . .
H13D H 0.5460 0.7570 0.7791 0.557 Uiso 1 1 d R . .

loop_
_atom_site_aniso_label
_atom_site_aniso_U_11
_atom_site_aniso_U_22
_atom_site_aniso_U_33
_atom_site_aniso_U_23
_atom_site_aniso_U_13
_atom_site_aniso_U_12
Cd1 0.0431(3) 0.0255(3) 0.0642(4) -0.0015(3) 0.0263(2) -0.0023(2)
S2 0.0715(13) 0.0642(16) 0.0771(16) -0.0250(13) 0.0427(12) -0.0343(12)
S1 0.0932(16) 0.0331(13) 0.0984(19) -0.0086(13) 0.0623(14) -0.0098(11)
O1 0.084(4) 0.073(5) 0.054(4) -0.006(4) 0.023(3) 0.013(3)
O2 0.066(3) 0.064(4) 0.091(5) -0.021(4) 0.031(3) 0.007(3)
O3 0.056(3) 0.037(3) 0.077(4) -0.006(3) 0.036(3) -0.008(3)
O4 0.050(3) 0.052(4) 0.053(3) -0.010(3) 0.017(3) -0.017(3)
N1 0.045(3) 0.022(4) 0.087(5) 0.009(4) 0.017(3) -0.002(3)
N2 0.051(4) 0.031(4) 0.083(5) 0.004(4) 0.029(3) -0.003(3)
N5 0.104(6) 0.102(8) 0.083(6) -0.040(6) 0.040(5) 0.006(6)
N6 0.086(5) 0.055(5) 0.091(6) -0.013(4) 0.046(4) -0.015(4)
C23 0.045(4) 0.070(6) 0.034(4) 0.000(4) 0.007(3) -0.036(4)
C1 0.055(5) 0.032(5) 0.120(9) -0.013(6) 0.055(6) -0.005(4)
C2 0.048(4) 0.032(5) 0.063(6) 0.005(4) 0.038(4) 0.001(3)
C11 0.068(5) 0.040(5) 0.071(6) -0.002(5) 0.040(5) -0.008(4)
C12 0.116(8) 0.072(8) 0.101(8) 0.029(7) 0.056(7) 0.014(6)
C13 0.146(9) 0.031(5) 0.080(7) 0.009(5) 0.078(7) 0.036(6)
C14 0.075(5) 0.038(5) 0.062(6) -0.005(5) 0.046(5) -0.005(4)
C16 0.081(6) 0.084(8) 0.069(7) -0.008(6) 0.025(5) 0.017(6)
C21 0.046(4) 0.035(5) 0.058(5) -0.002(4) 0.024(4) -0.010(3)
C22 0.049(4) 0.035(5) 0.078(6) -0.010(5) 0.028(4) -0.016(4)
C24 0.038(4) 0.039(5) 0.066(6) -0.021(4) 0.019(4) -0.018(3)
C26 0.065(5) 0.067(7) 0.068(6) 0.006(5) 0.022(5) -0.019(5)
C31 0.045(4) 0.042(6) 0.156(10) 0.025(6) 0.039(5) -0.001(4)
C32 0.057(5) 0.039(6) 0.150(9) 0.023(6) 0.040(5) -0.006(4)
C33 0.046(4) 0.040(6) 0.124(8) 0.013(5) 0.034(5) -0.009(4)
C34 0.046(4) 0.037(6) 0.155(10) 0.016(6) 0.042(5) -0.001(4)
C35 0.050(5) 0.034(5) 0.146(9) 0.011(6) 0.044(5) 0.005(4)
C43 0.054(5) 0.039(6) 0.174(11) 0.013(6) 0.052(6) -0.010(4)

loop_
_atom_type_symbol
_atom_type_description
_atom_type_scat_dispersion_real
_atom_type_scat_dispersion_imag
_atom_type_scat_source
C C 0.0033 0.0016 'International Tables Vol C Tables 4.2.6.8 and 6.1.1.4'
H H 0.0000 0.0000 'International Tables Vol C Tables 4.2.6.8 and 6.1.1.4'
N N 0.0061 0.0033 'International Tables Vol C Tables 4.2.6.8 and 6.1.1.4'
O O 0.0106 0.0060 'International Tables Vol C Tables 4.2.6.8 and 6.1.1.4'
S S 0.1246 0.1234 'International Tables Vol C Tables 4.2.6.8 and 6.1.1.4'
Cd Cd -0.8075 1.2024 'International Tables Vol C Tables 4.2.6.8 and 6.1.1.4'

loop_
_geom_angle_atom_site_label_1
_geom_angle_atom_site_label_2
_geom_angle_atom_site_label_3
_geom_angle
_geom_angle_site_symmetry_1
_geom_angle_site_symmetry_3
O1 Cd1 N2 94.8(2) . .
O1 Cd1 O3 147.1(2) . 8_565
N2 Cd1 O3 90.2(2) . 8_565
O1 Cd1 N1 86.9(2) . 3
N2 Cd1 N1 178.2(2) . 3
O3 Cd1 N1 88.5(2) 8_565 3
O1 Cd1 O4 84.2(2) . 2_656
N2 Cd1 O4 89.6(2) . 2_656
O3 Cd1 O4 128.45(19) 8_565 2_656
N1 Cd1 O4 90.2(2) 3 2_656
O1 Cd1 O4 159.47(19) . 8_565
N2 Cd1 O4 90.86(19) . 8_565
O3 Cd1 O4 52.30(17) 8_565 8_565
N1 Cd1 O4 87.4(2) 3 8_565
O4 Cd1 O4 76.15(18) 2_656 8_565
O1 Cd1 C1 25.4(2) . .
N2 Cd1 C1 93.6(2) . .
O3 Cd1 C1 121.9(3) 8_565 .
N1 Cd1 C1 88.2(2) 3 .
O4 Cd1 C1 109.6(3) 2_656 .
O4 Cd1 C1 172.8(2) 8_565 .
C24 S2 S1 105.6(3) . .
C14 S1 S2 106.9(3) . .
C1 O1 Cd1 102.2(5) . .
C2 O3 Cd1 99.7(4) . 8_466
C2 O4 Cd1 170.3(5) . 2_656
C2 O4 Cd1 85.9(4) . 8_466
Cd1 O4 Cd1 103.85(17) 2_656 8_466
C31 N1 C35 117.0(6) . .
C31 N1 Cd1 118.8(5) . 3_445
C35 N1 Cd1 124.0(5) . 3_445
C41A N2 C45 111.9(12) . .
C41A N2 C41 28.0(7) . .
C45 N2 C41 120.1(14) . .
C41A N2 C45A 118.4(11) . .
C45 N2 C45A 26.0(8) . .
C41 N2 C45A 112.7(10) . .
C41A N2 Cd1 121.8(7) . .
C45 N2 Cd1 120.3(12) . .
C41 N2 Cd1 119.6(7) . .
C45A N2 Cd1 119.7(8) . .
C14 N5 C16 117.2(9) . .
C24 N6 C22 117.0(7) . .
C26 C23 C24 118.9(7) . .
C26 C23 H23A 120.6 . .
C24 C23 H23A 120.6 . .
O1 C1 O2 126.6(8) . .
O1 C1 C11 119.1(8) . .
O2 C1 C11 114.2(9) . .
O1 C1 Cd1 52.4(5) . .
O2 C1 Cd1 74.3(5) . .
C11 C1 Cd1 170.0(7) . .
O4 C2 O3 122.1(6) . .
O4 C2 C21 121.7(7) . .
O3 C2 C21 116.3(7) . .
C16 C11 C12 114.3(9) . .
C16 C11 C1 126.4(9) . .
C12 C11 C1 119.2(9) . .
C13 C12 C11 120.4(10) . .
C13 C12 H12A 119.8 . .
C11 C12 H12A 119.8 . .
C14 C13 C12 122.5(9) . .
C14 C13 H13A 118.7 . .
C12 C13 H13A 118.7 . .
C13 C14 N5 122.2(8) . .
C13 C14 S1 116.4(8) . .
N5 C14 S1 121.4(7) . .
C11 C16 N5 123.1(9) . .
C11 C16 H16A 118.4 . .
N5 C16 H16A 118.4 . .
C22 C21 C26 116.9(7) . .
C22 C21 C2 121.6(7) . .
C26 C21 C2 121.5(8) . .
C21 C22 N6 121.5(7) . .
C21 C22 H22A 119.3 . .
N6 C22 H22A 119.3 . .
C23 C24 N6 123.0(7) . .
C23 C24 S2 113.1(5) . .
N6 C24 S2 123.9(7) . .
C23 C26 C21 122.7(8) . .
C23 C26 H26A 118.7 . .
C21 C26 H26A 118.7 . .
N1 C31 C32 123.5(7) . .
N1 C31 H31A 118.2 . .
C32 C31 H31A 118.2 . .
C33 C32 C31 119.0(8) . .
C33 C32 H32A 120.5 . .
C31 C32 H32A 120.5 . .
C32 C33 C34 116.7(7) . .
C32 C33 C36A 121.8(10) . .
C34 C33 C36A 120.1(10) . .
C32 C33 C36 121.7(9) . .
C34 C33 C36 120.3(8) . .
C36A C33 C36 22.2(10) . .
C35 C34 C33 120.9(7) . .
C35 C34 H34A 119.5 . .
C33 C34 H34A 119.5 . .
N1 C35 C34 122.8(8) . .
N1 C35 H35A 118.6 . .
C34 C35 H35A 118.6 . .
C46 C36 C33 118.2(15) . .
C46 C36 H36A 120.9 . .
C33 C36 H36A 120.9 . .
C46A C36A C33 117.4(19) . .
C46A C36A H36B 121.3 . .
C33 C36A H36B 121.3 . .
N2 C41 C42 120.0(14) . .
N2 C41 H41A 120.0 . .
C42 C41 H41A 120.0 . .
C43 C42 C41 120.6(16) . .
C43 C42 H42A 119.7 . .
C41 C42 H42A 119.7 . .
C44 C43 C42 117.3(13) . .
C44 C43 C44A 27.9(7) . .
C42 C43 C44A 113.5(11) . .
C44 C43 C42A 109.7(12) . .
C42 C43 C42A 28.3(8) . .
C44A C43 C42A 120.8(11) . .
C44 C43 C46 123.8(12) . .
C42 C43 C46 117.5(12) . .
C44A C43 C46 113.8(10) . .
C42A C43 C46 124.4(12) . .
C44 C43 C46A 119.2(12) . .
C42 C43 C46A 122.4(12) . .
C44A C43 C46A 121.5(10) . .
C42A C43 C46A 116.6(12) . .
C46 C43 C46A 22.6(10) . .
C43 C44 C45 121.9(18) . .
C43 C44 H44A 119.1 . .
C45 C44 H44A 119.1 . .
N2 C45 C44 120(2) . .
N2 C45 H45A 119.9 . .
C44 C45 H45A 119.9 . .
C45A C44A C43 116.4(12) . .
C45A C44A H44B 121.8 . .
C43 C44A H44B 121.8 . .
N2 C41A C42A 124.1(13) . .
N2 C41A H41B 117.9 . .
C42A C41A H41B 117.9 . .
N2 C45A C44A 122.9(15) . .
N2 C45A H45B 118.5 . .
C44A C45A H45B 118.5 . .
C41A C42A C43 117.2(14) . .
C41A C42A H42B 121.4 . .
C43 C42A H42B 121.4 . .
C36 C46 C43 117.4(16) . .
C36 C46 H46A 121.3 . .
C43 C46 H46A 121.3 . .
C36A C46A C43 117.5(17) . .
C36A C46A H46B 121.2 . .
C43 C46A H46B 121.2 . .
H11A O11 H11B 120.8 . .
H12D O12 H12C 100.3 . .

loop_
_geom_bond_atom_site_label_1
_geom_bond_atom_site_label_2
_geom_bond_distance
_geom_bond_site_symmetry_2
Cd1 O1 2.236(6) .
Cd1 N2 2.292(6) .
Cd1 O3 2.303(5) 8_565
Cd1 N1 2.339(6) 3
Cd1 O4 2.356(5) 2_656
Cd1 O4 2.614(5) 8_565
Cd1 C1 2.758(9) .
S2 C24 1.772(7) .
S2 S1 2.005(4) .
S1 C14 1.756(8) .
O1 C1 1.211(10) .
O2 C1 1.275(10) .
O3 C2 1.265(8) .
O3 Cd1 2.303(5) 8_466
O4 C2 1.232(8) .
O4 Cd1 2.356(5) 2_656
O4 Cd1 2.614(5) 8_466
N1 C31 1.312(9) .
N1 C35 1.314(8) .
N1 Cd1 2.339(6) 3_445
N2 C41A 1.314(16) .
N2 C45 1.32(2) .
N2 C41 1.373(18) .
N2 C45A 1.387(15) .
N5 C14 1.342(11) .
N5 C16 1.362(11) .
N6 C24 1.349(9) .
N6 C22 1.395(9) .
C23 C26 1.327(10) .
C23 C24 1.326(10) .
C23 H23A 0.9300 .
C1 C11 1.555(11) .
C2 C21 1.497(9) .
C11 C16 1.351(11) .
C11 C12 1.379(12) .
C12 C13 1.355(12) .
C12 H12A 0.9300 .
C13 C14 1.224(10) .
C13 H13A 0.9300 .
C16 H16A 0.9300 .
C21 C22 1.349(10) .
C21 C26 1.382(10) .
C22 H22A 0.9300 .
C26 H26A 0.9300 .
C31 C32 1.379(10) .
C31 H31A 0.9300 .
C32 C33 1.359(9) .
C32 H32A 0.9300 .
C33 C34 1.367(11) .
C33 C36A 1.49(2) .
C33 C36 1.533(18) .
C34 C35 1.348(10) .
C34 H34A 0.9300 .
C35 H35A 0.9300 .
C36 C46 1.377(9) .
C36 H36A 0.9300 .
C36A C46A 1.374(10) .
C36A H36B 0.9300 .
C41 C42 1.40(2) .
C41 H41A 0.9300 .
C42 C43 1.379(17) .
C42 H42A 0.9300 .
C43 C44 1.36(2) .
C43 C44A 1.412(17) .
C43 C42A 1.416(16) .
C43 C46 1.48(2) .
C43 C46A 1.53(2) .
C44 C45 1.41(3) .
C44 H44A 0.9300 .
C45 H45A 0.9300 .
C44A C45A 1.41(2) .
C44A H44B 0.9300 .
C41A C42A 1.40(2) .
C41A H41B 0.9300 .
C45A H45B 0.9300 .
C42A H42B 0.9300 .
C46 H46A 0.9300 .
C46A H46B 0.9300 .
O11 H11A 0.8499 .
O11 H11B 0.8498 .
O12 H12D 0.7998 .
O12 H12C 0.8500 .
O13 H13D 0.8000 .
